data_7236132
loop_
_publ_author_name
'Kitschke, Philipp'
'Walter, Marc'
'R\"uffer, Tobias'
'Seifert, Andreas'
'Speck, Florian'
'Seyller, Thomas'
'Spange, Stefan'
'Lang, Heinrich'
'Auer, Alexander A.'
'Kovalenko, Maksym V.'
'Mehring, Michael'

_publ_section_title
;
 Porous Ge@C materials via twin polymerization of germanium(ii) salicyl
 alcoholates for Li-ion batteries
;
_journal_issue 7
_journal_name_full 'Journal of Materials Chemistry A'
_journal_page_first 2705
_journal_paper_doi 10.1039/C5TA09891B
_journal_volume 4
_journal_year 2016
_chemical_formula_moiety '2(C28 H24 Ge4 O8), C5 H12'
_chemical_formula_sum 'C61 H60 Ge8 O16'
_chemical_formula_weight 1629.81
_space_group_crystal_system tetragonal
_space_group_IT_number 82
_space_group_name_Hall 'I -4'
_space_group_name_H-M_alt 'I -4'
_atom_sites_solution_hydrogens geom
_audit_creation_method SHELXL-2013
_audit_update_record
;
2015-11-23 deposited with the CCDC.
2016-01-21 downloaded from the CCDC.
;
_cell_angle_alpha 90
_cell_angle_beta 90
_cell_angle_gamma 90
_cell_formula_units_Z 2
_cell_length_a 14.4998(3)
_cell_length_b 14.4998(3)
_cell_length_c 14.6335(6)
_cell_measurement_reflns_used 3207
_cell_measurement_temperature 110
_cell_measurement_theta_max 28.1490
_cell_measurement_theta_min 3.4100
_cell_volume 3076.61(15)
_computing_cell_refinement
;
CrysAlisPro, Agilent Technologies,
Version 1.171.36.28 (release 01-02-2013 CrysAlis171 .NET)
(compiled Feb  1 2013,16:14:44)
;
_computing_data_collection
;
CrysAlisPro, Agilent Technologies,
Version 1.171.36.28 (release 01-02-2013 CrysAlis171 .NET)
(compiled Feb  1 2013,16:14:44)
;
_computing_data_reduction
;
CrysAlisPro, Agilent Technologies,
Version 1.171.36.28 (release 01-02-2013 CrysAlis171 .NET)
(compiled Feb  1 2013,16:14:44)
;
_computing_structure_refinement 'SHELXL-2013 (Sheldrick, 2013)'
_computing_structure_solution 'SHELXS-2013 (Sheldrick, 2013)'
_diffrn_ambient_temperature 110
_diffrn_measured_fraction_theta_full 0.992
_diffrn_measured_fraction_theta_max 0.992
_diffrn_measurement_device_type 'oxford gemini s'
_diffrn_measurement_method '\w scans'
_diffrn_radiation_type MoK\a
_diffrn_radiation_wavelength 0.71073
_diffrn_reflns_av_R_equivalents 0.0186
_diffrn_reflns_av_unetI/netI 0.0308
_diffrn_reflns_Laue_measured_fraction_full 0.992
_diffrn_reflns_Laue_measured_fraction_max 0.992
_diffrn_reflns_limit_h_max 16
_diffrn_reflns_limit_h_min -17
_diffrn_reflns_limit_k_max 12
_diffrn_reflns_limit_k_min -17
_diffrn_reflns_limit_l_max 17
_diffrn_reflns_limit_l_min -13
_diffrn_reflns_number 5657
_diffrn_reflns_point_group_measured_fraction_full 0.978
_diffrn_reflns_point_group_measured_fraction_max 0.978
_diffrn_reflns_theta_full 25.000
_diffrn_reflns_theta_max 24.977
_diffrn_reflns_theta_min 3.421
_exptl_absorpt_coefficient_mu 3.920
_exptl_absorpt_correction_T_max 1.00000
_exptl_absorpt_correction_T_min 0.87230
_exptl_absorpt_correction_type multi-scan
_exptl_absorpt_process_details
;
CrysAlisPro, Agilent Technologies,
Version 1.171.36.28 (release 01-02-2013 CrysAlis171 .NET)
(compiled Feb  1 2013,16:14:44)
Empirical absorption correction using spherical harmonics,
 implemented in SCALE3 ABSPACK scaling algorithm.
;
_exptl_crystal_colour colourless
_exptl_crystal_density_diffrn 1.759
_exptl_crystal_description octahedron
_exptl_crystal_F_000 1620
_exptl_crystal_size_max 0.20
_exptl_crystal_size_mid 0.20
_exptl_crystal_size_min 0.18
_refine_diff_density_max 0.301
_refine_diff_density_min -0.265
_refine_diff_density_rms 0.044
_refine_ls_abs_structure_details
;
 Flack x determined using 1142 quotients [(I+)-(I-)]/[(I+)+(I-)]
 (Parsons and Flack (2004), Acta Cryst. A60, s61).
;
_refine_ls_abs_structure_Flack 0.038(8)
_refine_ls_extinction_method none
_refine_ls_goodness_of_fit_ref 1.041
_refine_ls_hydrogen_treatment constr
_refine_ls_matrix_type full
_refine_ls_number_parameters 191
_refine_ls_number_reflns 2651
_refine_ls_number_restraints 35
_refine_ls_restrained_S_all 1.055
_refine_ls_R_factor_all 0.0235
_refine_ls_R_factor_gt 0.0219
_refine_ls_shift/su_max 0.003
_refine_ls_shift/su_mean 0.000
_refine_ls_structure_factor_coef Fsqd
_refine_ls_weighting_details 'w=1/[\s^2^(Fo^2^)+(0.0209P)^2^] where P=(Fo^2^+2Fc^2^)/3'
_refine_ls_weighting_scheme calc
_refine_ls_wR_factor_gt 0.0458
_refine_ls_wR_factor_ref 0.0463
_reflns_Friedel_coverage 0.884
_reflns_Friedel_fraction_full 0.962
_reflns_Friedel_fraction_max 0.962
_reflns_number_gt 2550
_reflns_number_total 2651
_reflns_threshold_expression 'I > 2\s(I)'
_cod_data_source_file c5ta09891b2.cif
_cod_data_source_block shelx
_cod_original_cell_volume 3076.61(18)
_cod_database_code 7236132
_shelx_space_group_comment
;
The symmetry employed for this shelxl refinement is uniquely defined
by the following loop, which should always be used as a source of
symmetry information in preference to the above space-group names.
They are only intended as comments.
;
_shelxl_version_number 2013-4

loop_
_space_group_symop_operation_xyz
'x, y, z'
'-x, -y, z'
'y, -x, -z'
'-y, x, -z'
'x+1/2, y+1/2, z+1/2'
'-x+1/2, -y+1/2, z+1/2'
'y+1/2, -x+1/2, -z+1/2'
'-y+1/2, x+1/2, -z+1/2'

loop_
_atom_site_label
_atom_site_type_symbol
_atom_site_fract_x
_atom_site_fract_y
_atom_site_fract_z
_atom_site_U_iso_or_equiv
_atom_site_adp_type
_atom_site_occupancy
_atom_site_site_symmetry_order
_atom_site_calc_flag
_atom_site_refinement_flags_posn
_atom_site_refinement_flags_adp
_atom_site_refinement_flags_occupancy
C1 C 0.8592(3) 0.3824(3) 0.3658(4) 0.0411(12) Uani 1 1 d . . .
H1A H 0.8002 0.3610 0.3429 0.049 Uiso 1 1 calc R U .
H1B H 0.8483 0.4170 0.4215 0.049 Uiso 1 1 calc R U .
C1O C 0.4980(16) 0.0330(9) 0.1635(9) 0.107(3) Uani 0.5 1 d D U P
H1O1 H 0.4426 0.0706 0.1635 0.128 Uiso 0.5 1 calc R U P
H1O2 H 0.5485 0.0769 0.1635 0.128 Uiso 0.5 1 calc R U P
C2 C 0.9198(3) 0.3012(3) 0.3862(3) 0.0350(11) Uani 1 1 d . . .
C2O C 0.5000 0.0000 0.0773(8) 0.107(3) Uani 1 2 d DS TU P
H2O1 H 0.4966 0.0504 0.0349 0.160 Uiso 0.5 1 calc R U P
H2O2 H 0.4484 -0.0405 0.0680 0.160 Uiso 0.5 1 calc R U P
H2O3 H 0.5563 -0.0334 0.0678 0.160 Uiso 0.5 1 calc R U P
C3 C 0.9503(4) 0.2792(4) 0.4738(4) 0.0542(16) Uani 1 1 d . . .
H3 H 0.9316 0.3150 0.5232 0.065 Uiso 1 1 calc R U .
C3O C 0.5000 0.0000 0.2500 0.107(3) Uani 1 4 d DS TU P
H3O1 H 0.5107 -0.0646 0.2365 0.128 Uiso 0.25 1 calc R U P
H3O2 H 0.4346 0.0029 0.2635 0.128 Uiso 0.25 1 calc R U P
C4 C 1.0078(4) 0.2049(5) 0.4879(5) 0.065(2) Uani 1 1 d . . .
H4 H 1.0276 0.1908 0.5468 0.079 Uiso 1 1 calc R U .
C5 C 1.0356(4) 0.1525(5) 0.4165(5) 0.0644(19) Uani 1 1 d . . .
H5 H 1.0752 0.1031 0.4266 0.077 Uiso 1 1 calc R U .
C6 C 1.0056(3) 0.1715(3) 0.3285(4) 0.0459(13) Uani 1 1 d . . .
H6 H 1.0242 0.1345 0.2800 0.055 Uiso 1 1 calc R U .
C7 C 0.9471(3) 0.2468(3) 0.3133(4) 0.0332(11) Uani 1 1 d . . .
C11 C 0.4258(3) 0.3301(3) 0.3837(4) 0.0473(14) Uani 1 1 d . . .
H11A H 0.3971 0.3559 0.3295 0.057 Uiso 1 1 calc R U .
H11B H 0.3854 0.2827 0.4078 0.057 Uiso 1 1 calc R U .
C12 C 0.5164(4) 0.2890(3) 0.3591(4) 0.0408(13) Uani 1 1 d . . .
C13 C 0.5491(4) 0.2864(3) 0.2710(4) 0.0484(14) Uani 1 1 d . . .
H13 H 0.5134 0.3103 0.2238 0.058 Uiso 1 1 calc R U .
C14 C 0.6351(4) 0.2486(4) 0.2516(4) 0.0526(15) Uani 1 1 d . . .
H14 H 0.6572 0.2469 0.1920 0.063 Uiso 1 1 calc R U .
C15 C 0.6873(4) 0.2133(3) 0.3229(4) 0.0468(13) Uani 1 1 d . . .
H15 H 0.7446 0.1875 0.3105 0.056 Uiso 1 1 calc R U .
C16 C 0.6561(3) 0.2158(3) 0.4114(4) 0.0382(12) Uani 1 1 d . . .
H16 H 0.6922 0.1917 0.4582 0.046 Uiso 1 1 calc R U .
C17 C 0.5706(3) 0.2541(3) 0.4310(4) 0.0356(11) Uani 1 1 d . . .
O1 O 0.9023(2) 0.4422(2) 0.2980(2) 0.0323(8) Uani 1 1 d . . .
O2 O 0.9174(2) 0.2657(2) 0.2271(2) 0.0334(8) Uani 1 1 d . . .
O3 O 0.4385(2) 0.4027(2) 0.4521(3) 0.0380(8) Uani 1 1 d . . .
O4 O 0.5374(2) 0.2560(2) 0.5179(2) 0.0378(8) Uani 1 1 d . . .
Ge1 Ge 0.92170(3) 0.38491(3) 0.17613(3) 0.02987(13) Uani 1 1 d . . .
Ge2 Ge 0.48628(3) 0.36045(3) 0.57116(4) 0.03529(15) Uani 1 1 d . . .

loop_
_atom_site_aniso_label
_atom_site_aniso_U_11
_atom_site_aniso_U_22
_atom_site_aniso_U_33
_atom_site_aniso_U_23
_atom_site_aniso_U_13
_atom_site_aniso_U_12
C1 0.031(3) 0.040(3) 0.052(3) -0.003(3) 0.013(2) -0.003(2)
C1O 0.172(9) 0.079(6) 0.069(6) -0.009(7) -0.026(11) 0.037(7)
C2 0.030(3) 0.046(3) 0.029(3) 0.008(2) 0.004(2) -0.011(2)
C2O 0.172(9) 0.079(6) 0.069(6) -0.009(7) -0.026(11) 0.037(7)
C3 0.046(3) 0.072(4) 0.044(4) 0.015(3) 0.011(3) -0.027(3)
C3O 0.172(9) 0.079(6) 0.069(6) -0.009(7) -0.026(11) 0.037(7)
C4 0.048(4) 0.093(5) 0.055(4) 0.045(4) -0.010(3) -0.025(4)
C5 0.044(3) 0.079(4) 0.070(5) 0.049(4) 0.001(3) 0.005(3)
C6 0.040(3) 0.048(3) 0.050(3) 0.023(3) 0.003(3) 0.008(2)
C7 0.026(2) 0.036(2) 0.038(3) 0.015(2) 0.002(2) -0.0035(19)
C11 0.039(3) 0.024(2) 0.078(4) -0.002(3) -0.012(3) -0.005(2)
C12 0.043(3) 0.020(2) 0.059(4) -0.008(2) -0.010(3) -0.003(2)
C13 0.055(3) 0.033(3) 0.057(4) -0.010(3) -0.013(3) -0.004(3)
C14 0.067(4) 0.041(3) 0.049(4) -0.012(3) 0.005(3) -0.003(3)
C15 0.044(3) 0.034(3) 0.062(4) -0.006(3) 0.005(3) -0.003(2)
C16 0.036(3) 0.026(2) 0.053(4) 0.000(2) -0.003(3) 0.003(2)
C17 0.034(2) 0.016(2) 0.057(3) -0.003(2) 0.001(3) -0.0026(17)
O1 0.0271(16) 0.0319(16) 0.038(2) 0.0022(14) 0.0014(14) -0.0012(13)
O2 0.0371(18) 0.0248(16) 0.038(2) 0.0046(15) -0.0062(15) 0.0017(13)
O3 0.0266(16) 0.0247(16) 0.063(3) -0.0058(16) -0.0054(16) -0.0011(12)
O4 0.0372(19) 0.0229(16) 0.053(2) 0.0074(15) 0.0095(17) 0.0058(14)
Ge1 0.0306(3) 0.0202(2) 0.0388(3) 0.0047(2) -0.0042(2) 0.00219(18)
Ge2 0.0241(3) 0.0210(2) 0.0608(4) 0.0010(2) 0.0030(3) 0.00074(19)

loop_
_atom_type_symbol
_atom_type_description
_atom_type_scat_dispersion_real
_atom_type_scat_dispersion_imag
_atom_type_scat_source
C C 0.0033 0.0016 'International Tables Vol C Tables 4.2.6.8 and 6.1.1.4'
O O 0.0106 0.0060 'International Tables Vol C Tables 4.2.6.8 and 6.1.1.4'
Ge Ge 0.1547 1.8001 'International Tables Vol C Tables 4.2.6.8 and 6.1.1.4'
H H 0.0000 0.0000 'International Tables Vol C Tables 4.2.6.8 and 6.1.1.4'

loop_
_geom_angle_atom_site_label_1
_geom_angle_atom_site_label_2
_geom_angle_atom_site_label_3
_geom_angle
_geom_angle_site_symmetry_1
_geom_angle_site_symmetry_3
O1 C1 C2 110.6(4) . .
O1 C1 H1A 109.5 . .
C2 C1 H1A 109.5 . .
O1 C1 H1B 109.5 . .
C2 C1 H1B 109.5 . .
H1A C1 H1B 108.1 . .
C2O C1O C3O 138.4(11) . .
C2O C1O H1O1 102.5 . .
C3O C1O H1O1 102.5 . .
C2O C1O H1O2 102.5 . .
C3O C1O H1O2 102.5 . .
H1O1 C1O H1O2 104.9 . .
C7 C2 C3 119.2(5) . .
C7 C2 C1 117.5(4) . .
C3 C2 C1 123.3(5) . .
C1O C2O H2O1 109.5 . .
C1O C2O H2O2 109.5 . .
H2O1 C2O H2O2 109.5 . .
C1O C2O H2O3 109.5 . .
H2O1 C2O H2O3 109.5 . .
H2O2 C2O H2O3 109.5 . .
C4 C3 C2 120.6(6) . .
C4 C3 H3 119.7 . .
C2 C3 H3 119.7 . .
C1O C3O C1O 150.9(8) . 7
C1O C3O H3O1 98.9 . .
C1O C3O H3O1 98.9 7 .
C1O C3O H3O2 98.9 . .
C1O C3O H3O2 98.9 7 .
H3O1 C3O H3O2 103.9 . .
C5 C4 C3 120.2(6) . .
C5 C4 H4 119.9 . .
C3 C4 H4 119.9 . .
C4 C5 C6 120.8(6) . .
C4 C5 H5 119.6 . .
C6 C5 H5 119.6 . .
C5 C6 C7 119.5(6) . .
C5 C6 H6 120.2 . .
C7 C6 H6 120.2 . .
O2 C7 C2 120.6(4) . .
O2 C7 C6 119.7(5) . .
C2 C7 C6 119.7(5) . .
O3 C11 C12 110.1(4) . .
O3 C11 H11A 109.6 . .
C12 C11 H11A 109.6 . .
O3 C11 H11B 109.6 . .
C12 C11 H11B 109.6 . .
H11A C11 H11B 108.2 . .
C13 C12 C17 119.9(5) . .
C13 C12 C11 122.9(5) . .
C17 C12 C11 117.2(5) . .
C12 C13 C14 120.7(6) . .
C12 C13 H13 119.6 . .
C14 C13 H13 119.6 . .
C15 C14 C13 118.7(6) . .
C15 C14 H14 120.6 . .
C13 C14 H14 120.6 . .
C16 C15 C14 121.4(5) . .
C16 C15 H15 119.3 . .
C14 C15 H15 119.3 . .
C15 C16 C17 119.9(5) . .
C15 C16 H16 120.0 . .
C17 C16 H16 120.0 . .
O4 C17 C16 121.1(5) . .
O4 C17 C12 119.6(4) . .
C16 C17 C12 119.2(5) . .
C1 O1 Ge1 115.0(3) . .
C1 O1 Ge1 113.5(3) . 7_565
Ge1 O1 Ge1 126.37(16) . 7_565
C7 O2 Ge1 122.8(3) . .
C11 O3 Ge2 115.2(3) . .
C11 O3 Ge2 113.1(3) . 3_566
Ge2 O3 Ge2 126.87(18) . 3_566
C17 O4 Ge2 123.4(3) . .
O2 Ge1 O1 91.36(13) . .
O2 Ge1 O1 94.14(12) . 8_645
O1 Ge1 O1 85.29(14) . 8_645
O4 Ge2 O3 91.30(14) . .
O4 Ge2 O3 93.91(14) . 4_656
O3 Ge2 O3 87.53(15) . 4_656

loop_
_geom_bond_atom_site_label_1
_geom_bond_atom_site_label_2
_geom_bond_distance
_geom_bond_site_symmetry_2
C1 O1 1.458(6) .
C1 C2 1.500(7) .
C1 H1A 0.9700 .
C1 H1B 0.9700 .
C1O C2O 1.350(13) .
C1O C3O 1.353(13) .
C1O H1O1 0.9700 .
C1O H1O2 0.9700 .
C2 C7 1.384(7) .
C2 C3 1.393(7) .
C2O H2O1 0.9600 .
C2O H2O2 0.9600 .
C2O H2O3 0.9600 .
C3 C4 1.378(9) .
C3 H3 0.9300 .
C3O C1O 1.353(13) 7
C3O H3O1 0.9700 .
C3O H3O2 0.9700 .
C4 C5 1.354(9) .
C4 H4 0.9300 .
C5 C6 1.386(8) .
C5 H5 0.9300 .
C6 C7 1.401(6) .
C6 H6 0.9300 .
C7 O2 1.360(6) .
C11 O3 1.464(6) .
C11 C12 1.486(7) .
C11 H11A 0.9700 .
C11 H11B 0.9700 .
C12 C13 1.375(7) .
C12 C17 1.407(7) .
C13 C14 1.392(8) .
C13 H13 0.9300 .
C14 C15 1.386(8) .
C14 H14 0.9300 .
C15 C16 1.372(8) .
C15 H15 0.9300 .
C16 C17 1.389(6) .
C16 H16 0.9300 .
C17 O4 1.359(6) .
O1 Ge1 1.987(3) .
O1 Ge1 2.025(3) 7_565
O2 Ge1 1.884(3) .
O3 Ge2 1.973(4) .
O3 Ge2 1.997(3) 3_566
O4 Ge2 1.857(3) .
Ge1 O1 2.025(3) 8_645
Ge2 O3 1.997(3) 4_656

loop_
_geom_torsion_atom_site_label_1
_geom_torsion_atom_site_label_2
_geom_torsion_atom_site_label_3
_geom_torsion_atom_site_label_4
_geom_torsion
_geom_torsion_site_symmetry_4
O1 C1 C2 C7 -55.5(6) .
O1 C1 C2 C3 123.6(5) .
C7 C2 C3 C4 0.8(8) .
C1 C2 C3 C4 -178.4(5) .
C2O C1O C3O C1O 133.08(10) 7
C2 C3 C4 C5 0.1(9) .
C3 C4 C5 C6 -1.1(9) .
C4 C5 C6 C7 1.0(8) .
C3 C2 C7 O2 179.0(4) .
C1 C2 C7 O2 -1.8(6) .
C3 C2 C7 C6 -0.8(7) .
C1 C2 C7 C6 178.4(4) .
C5 C6 C7 O2 -179.9(4) .
C5 C6 C7 C2 -0.1(7) .
O3 C11 C12 C13 -123.1(5) .
O3 C11 C12 C17 54.9(6) .
C17 C12 C13 C14 0.9(8) .
C11 C12 C13 C14 178.9(5) .
C12 C13 C14 C15 0.0(8) .
C13 C14 C15 C16 -0.4(8) .
C14 C15 C16 C17 0.0(7) .
C15 C16 C17 O4 178.9(4) .
C15 C16 C17 C12 0.9(6) .
C13 C12 C17 O4 -179.4(4) .
C11 C12 C17 O4 2.5(6) .
C13 C12 C17 C16 -1.3(7) .
C11 C12 C17 C16 -179.4(4) .
C2 C1 O1 Ge1 63.3(5) .
C2 C1 O1 Ge1 -140.3(3) 7_565
C2 C7 O2 Ge1 48.0(5) .
C6 C7 O2 Ge1 -132.2(4) .
C12 C11 O3 Ge2 -64.4(5) .
C12 C11 O3 Ge2 138.6(4) 3_566
C16 C17 O4 Ge2 132.7(4) .
C12 C17 O4 Ge2 -49.2(5) .
C7 O2 Ge1 O1 -31.6(3) .
C7 O2 Ge1 O1 53.8(3) 8_645
C17 O4 Ge2 O3 32.0(3) .
C17 O4 Ge2 O3 -55.6(4) 4_656
